data_4321804
loop_
_publ_author_name
'Fred B. Stocker'
'Teodora P. Staeva'
'Chad M. Rienstra'
'Doyle Britton'

_publ_contact_author
;
Fred Stocker
Department of Chemistry
Macalester College
St. Paul, MN 55105
;
_publ_contact_author_email stocker@macalester.edu
_publ_contact_author_fax 612-696-6432
_publ_contact_author_phone 612-696-6351
_publ_section_title
;
 Crystal Structures of a Series of Complexes Produced by Reaction of
 Copper(I) Cyanide with Diamines
;
_journal_name_full 'Inorganic Chemistry'
_journal_page_first 984
_journal_page_last 991
_journal_paper_doi 10.1021/ic970226b
_journal_volume 38
_journal_year 1999
_chemical_compound_source synthesis
_chemical_formula_sum 'C6 H12 Cu2 N4'
_chemical_formula_weight 267.28
_chemical_name_systematic ' copper(I) cyanide/1,4-butanediamine complex'
_space_group_IT_number 14
_symmetry_cell_setting monoclinic
_symmetry_space_group_name_Hall '-P 2yab'
_symmetry_space_group_name_H-M 'P 1 21/a 1'
_cell_angle_alpha 90
_cell_angle_beta 106.80(2)
_cell_angle_gamma 90
_cell_formula_units_Z 2
_cell_length_a 8.669(3)
_cell_length_b 5.550(1)
_cell_length_c 10.456(2)
_cell_measurement_reflns_used 23
_cell_measurement_temperature 297
_cell_measurement_theta_max 27.5
_cell_measurement_theta_min 10.2
_cell_volume 481.6(2)
_computing_cell_refinement CAD-4
_computing_data_collection CAD-4
_computing_data_reduction TEXSAN
_computing_molecular_graphics TEXSAN
_computing_structure_refinement TEXSAN
_computing_structure_solution TEXSAN
_diffrn_ambient_temperature 297
_diffrn_measurement_device 'CAD-4 diffractometer'
_diffrn_measurement_method 'omega scans'
_diffrn_radiation_monochromator graphite
_diffrn_radiation_source 'X-ray tube'
_diffrn_radiation_type 'Mo K alpha'
_diffrn_radiation_wavelength 0.71073
_diffrn_reflns_av_R_equivalents 0.036
_diffrn_reflns_limit_h_max 14
_diffrn_reflns_limit_h_min -14
_diffrn_reflns_limit_k_max 7
_diffrn_reflns_limit_k_min -7
_diffrn_reflns_limit_l_max 12
_diffrn_reflns_limit_l_min 0
_diffrn_reflns_number 3424
_diffrn_reflns_theta_max 30.0
_diffrn_reflns_theta_min 0
_diffrn_standards_decay_% >1%
_diffrn_standards_interval_time '80 min'
_diffrn_standards_number 3
_exptl_absorpt_coefficient_mu 43.84
_exptl_absorpt_correction_T_max 1.00
_exptl_absorpt_correction_T_min 0.82
_exptl_absorpt_correction_type 'psi scans'
_exptl_crystal_colour colorless
_exptl_crystal_density_diffrn 1.843
_exptl_crystal_density_meas ?
_exptl_crystal_description prism
_exptl_crystal_F_000 268
_exptl_crystal_size_max .35
_exptl_crystal_size_mid 0.20
_exptl_crystal_size_min 0.15
_refine_diff_density_max 0.55
_refine_diff_density_min -0.28
_refine_ls_extinction_coef 0.00000357'
_refine_ls_extinction_method TEXSAN
_refine_ls_goodness_of_fit_obs 1.13
_refine_ls_hydrogen_treatment 'at idealized positions with B = 1.2 B of attached atom'
_refine_ls_matrix_type full
_refine_ls_number_reflns 1103
_refine_ls_R_factor_obs 0.028
_refine_ls_shift/esd_max 0.02
_refine_ls_structure_factor_coef F
_refine_ls_weighting_details 'w = 1/(sigma squared F)'
_refine_ls_weighting_scheme calc
_refine_ls_wR_factor_obs 0.031
_reflns_number_observed 1103
_reflns_number_total 1542
_reflns_observed_criterion 'I>2 sigma(I)'
_cod_data_source_file ic970226b_6.cif
_cod_data_source_block 6-butda
_cod_depositor_comments
;
The following automatic conversions were performed:

'_exptl_crystal_density_meas' value 'not measured' was changed to '?'
- the value is perceived as not measured.

Automatic conversion script
Id: cif_fix_values 3008 2015-01-20 13:52:24Z robertas 

The following automatic conversions were performed:

'_refine_ls_weighting_scheme' value 'w = 1/(sigma squared F)' was
changed to 'calc'. New tag '_refine_ls_weighting_details' was
created. The value of the new tag was set to 'w = 1/(sigma squared
F)'.

Automatic conversion script
Id: cif_fix_values 3143 2015-03-26 13:38:13Z robertas 
;
_cod_original_cell_volume 481.6(4)
_cod_database_code 4321804

loop_
_symmetry_equiv_pos_as_xyz
'x, y, z'
'1/2-x, y+1/2, -z'
'-x, -y, -z'
'x-1/2, -y-1/2, z'

loop_
_atom_site_aniso_label
_atom_site_aniso_U_11
_atom_site_aniso_U_22
_atom_site_aniso_U_33
_atom_site_aniso_U_12
_atom_site_aniso_U_13
_atom_site_aniso_U_23
Cu1 0.0354(2) 0.0295(2) 0.0297(2) 0.0062(1) 0.0152(1) 0.0004(1)
C1N 0.040(1) 0.033(1) 0.031(1) 0.001(1) 0.016(1) 0.001(1)
N2C 0.035(1) 0.028(1) 0.029(1) -0.004(1) 0.012(1) -0.005(1)
N11 0.027(1) 0.029(1) 0.049(1) 0.0041(8) 0.009(1) -0.003(1)
C12 0.032(1) 0.038(2) 0.061(2) 0.007(1) 0.015(1) -0.001(1)
C13 0.030(1) 0.035(2) 0.076(2) 0.007(1) 0.013(1) -0.002(1)

loop_
_atom_site_label
_atom_site_fract_x
_atom_site_fract_y
_atom_site_fract_z
_atom_site_U_iso_or_equiv
Cu1 0.11259(3) 0.52785(5) 0.45842(4) 2.39(1)
C1N 0.1144(2) 0.6760(4) 0.2527(3) 2.65(9)
N2C 0.1074(2) 0.7916(4) 0.1414(3) 2.4(1)
N11 0.2113(2) 0.2044(4) 0.4688(3) 2.77(8)
C12 0.3543(3) 0.2221(5) 0.4851(4) 3.4(1)
C13 0.4263(3) -0.0144(5) 0.4921(5) 3.7(1)
H1 0.2012 0.1169 0.5588 3.3
H2 0.1703 0.1179 0.3727 3.3
H3 0.3644 0.3100 0.3953 4.1
H4 0.3954 0.3080 0.5814 4.1
H5 0.4175 -0.1029 0.5823 4.5
H6 0.3858 -0.1016 0.3961 4.5

loop_
_atom_type_symbol
_atom_type_description
_atom_type_scat_dispersion_real
_atom_type_scat_dispersion_imag
_atom_type_scat_source
H H 0.000 0.000 'International Tables Vol IV Table 2.2A'
C C 0.002 0.002 'International Tables Vol IV Tables 2.2A and 2.3.1'
N N 0.004 0.003 'International Tables Vol IV Tables 2.2A and 2.3.1'
Cu Cu 0.263 1.266 'International Tables Vol IV Tables 2.2A and 2.3.1'

loop_
_geom_angle_atom_site_label_1
_geom_angle_atom_site_label_2
_geom_angle_atom_site_label_3
_geom_angle
CU CU N1C 122.19(7)
CU CU N2C 66.04(7)
CU CU N11 110.90(6)
N1C CU C2N 123.3(1)
N1C CU N11 105.53(9)
C2N CU N11 124.1(1)
CU N1C C2N 169.7(2)
CU C2N N1C 174.5(2)
CU N11 C12 115.5(2)
CU N11 H1 107.95
CU N11 H2 107.95
C12 N11 H1 107.94
C12 N11 H2 107.94
H1 N11 H2 109.46
N11 C12 C13 115.5(2)
N11 C12 H3 107.94
N11 C12 H4 107.95
C13 C12 H3 107.95
C13 C12 H4 107.95
H3 C12 H4 109.46
C12 C13 C13 113.3(3)
C12 C13 H5 108.51
C12 C13 H6 108.51
C13 C13 H5 108.52
C13 C13 H6 108.51
H5 C13 H6 109.47

loop_
_geom_bond_atom_site_label_1
_geom_bond_atom_site_label_2
_geom_bond_distance
_geom_bond_site_symmetry_2
CU1 CU1 2.6720(8) 56603
CU1 N1C 1.969(2) 1
CU1 C2N 1.890(3) 56504
CU1 N11 2.060(2) 1
N1C C2N 1.143(3) 1
N11 C12 1.464(3) 1
N11 H1 0.950 1
N11 H2 0.950 1
C12 C13 1.506(4) 1
C12 H3 0.950 1
C12 H4 0.950 1
C13 C13 1.515(6) 65603
C13 H5 0.950 1
C13 H6 0.950 1
